data_4111368
loop_
_publ_author_name
'David E. Herbert'
'Makoto Tanabe'
'Sara C. Bourke'
'Alan J. Lough'
'Ian Manners'

_publ_section_title
;
 Strain-Controlled, Photochemically, or Thermally Promoted Haptotropic
 Shifts of Cyclopentadienyl Ligands in Group 8 Metallocenophanes
;
_journal_name_full 'Journal of the American Chemical Society'
_journal_page_first 4166
_journal_page_last 4176
_journal_paper_doi 10.1021/ja077334+
_journal_volume 130
_journal_year 2008
_chemical_formula_moiety 'C18 H28 Fe P2'
_chemical_formula_sum 'C18 H28 Fe P2'
_chemical_formula_weight 362.19
_chemical_name_systematic
;
?
;
_space_group_IT_number 14
_symmetry_cell_setting monoclinic
_symmetry_space_group_name_Hall '-P 2ybc'
_symmetry_space_group_name_H-M 'P 1 21/c 1'
_atom_sites_solution_hydrogens geom
_atom_sites_solution_primary direct
_atom_sites_solution_secondary difmap
_audit_creation_method SHELXL-97
_cell_angle_alpha 90.00
_cell_angle_beta 102.218(4)
_cell_angle_gamma 90.00
_cell_formula_units_Z 4
_cell_length_a 7.9539(4)
_cell_length_b 13.9194(9)
_cell_length_c 16.1807(8)
_cell_measurement_reflns_used 28386
_cell_measurement_temperature 150(1)
_cell_measurement_theta_max 27.5
_cell_measurement_theta_min 2.6
_cell_volume 1750.85(17)
_computing_cell_refinement 'Denzo-SMN (Otwinowski & Minor, 1997)'
_computing_data_collection 'Collect (Nonius BV, 1997-2002)'
_computing_data_reduction Denzo-SMN
_computing_molecular_graphics 'SHELXTL V6.12'
_computing_publication_material 'SHELXTL V6.12'
_computing_structure_refinement 'SHELXTL V6.12(Sheldrick, 2001)'
_computing_structure_solution 'SIR-92 (Altomare et al., 1993)'
_diffrn_ambient_temperature 150(2)
_diffrn_detector_area_resol_mean 9
_diffrn_measured_fraction_theta_full 0.998
_diffrn_measured_fraction_theta_max 0.998
_diffrn_measurement_device_type 'Nonius KappaCCD'
_diffrn_measurement_method '\f scans and \w scans with \k offsets'
_diffrn_radiation_monochromator graphite
_diffrn_radiation_source 'fine-focus sealed tube'
_diffrn_radiation_type MoK\a
_diffrn_radiation_wavelength 0.71073
_diffrn_reflns_av_R_equivalents 0.0879
_diffrn_reflns_av_sigmaI/netI 0.0821
_diffrn_reflns_limit_h_max 10
_diffrn_reflns_limit_h_min -10
_diffrn_reflns_limit_k_max 18
_diffrn_reflns_limit_k_min -16
_diffrn_reflns_limit_l_max 20
_diffrn_reflns_limit_l_min -20
_diffrn_reflns_number 14784
_diffrn_reflns_theta_full 27.49
_diffrn_reflns_theta_max 27.49
_diffrn_reflns_theta_min 2.58
_diffrn_standards_decay_% 0
_diffrn_standards_interval_count 0
_diffrn_standards_interval_time 0
_diffrn_standards_number 0
_exptl_absorpt_coefficient_mu 1.036
_exptl_absorpt_correction_T_max 0.944
_exptl_absorpt_correction_T_min 0.794
_exptl_absorpt_correction_type multi-scan
_exptl_absorpt_process_details
;
multi-scan from symmetry-related measurements
Sortav (Blessing 1995)
;
_exptl_crystal_density_diffrn 1.374
_exptl_crystal_description block
_exptl_crystal_F_000 768
_exptl_crystal_size_max 0.10
_exptl_crystal_size_mid 0.08
_exptl_crystal_size_min 0.06
_refine_diff_density_max 0.845
_refine_diff_density_min -0.538
_refine_diff_density_rms 0.110
_refine_ls_extinction_coef 0.0032(8)
_refine_ls_extinction_expression Fc^*^=kFc[1+0.001xFc^2^\l^3^/sin(2\q)]^-1/4^
_refine_ls_extinction_method SHELXL
_refine_ls_goodness_of_fit_ref 1.076
_refine_ls_hydrogen_treatment constr
_refine_ls_matrix_type full
_refine_ls_number_parameters 191
_refine_ls_number_reflns 4005
_refine_ls_number_restraints 0
_refine_ls_restrained_S_all 1.076
_refine_ls_R_factor_all 0.1114
_refine_ls_R_factor_gt 0.0668
_refine_ls_shift/su_max 0.000
_refine_ls_shift/su_mean 0.000
_refine_ls_structure_factor_coef Fsqd
_refine_ls_weighting_details 'calc w=1/[\s^2^(Fo^2^)+(0.0545P)^2^+4.7796P] where P=(Fo^2^+2Fc^2^)/3'
_refine_ls_weighting_scheme calc
_refine_ls_wR_factor_gt 0.1506
_refine_ls_wR_factor_ref 0.1702
_reflns_number_gt 2689
_reflns_number_total 4005
_reflns_threshold_expression I>2\s(I)
_cod_data_source_file ja077334-file003.cif
_cod_data_source_block k03218
_cod_original_sg_symbol_H-M 'P 21/c'
_cod_database_code 4111368

loop_
_symmetry_equiv_pos_as_xyz
'x, y, z'
'-x, y+1/2, -z+1/2'
'-x, -y, -z'
'x, -y-1/2, z-1/2'

loop_
_atom_site_label
_atom_site_type_symbol
_atom_site_fract_x
_atom_site_fract_y
_atom_site_fract_z
_atom_site_U_iso_or_equiv
_atom_site_adp_type
_atom_site_occupancy
_atom_site_symmetry_multiplicity
_atom_site_calc_flag
_atom_site_refinement_flags
Fe1 Fe 0.57939(8) 0.29106(5) 0.13035(4) 0.0315(2) Uani 1 1 d .
P1 P 0.73137(16) 0.18264(9) 0.20870(7) 0.0311(3) Uani 1 1 d .
P2 P 0.79432(15) 0.38746(9) 0.17663(8) 0.0311(3) Uani 1 1 d .
C1 C 0.3319(6) 0.2934(5) 0.0496(3) 0.0475(14) Uani 1 1 d .
C2 C 0.3328(6) 0.2298(5) 0.1164(4) 0.0513(15) Uani 1 1 d .
H2A H 0.3068 0.1595 0.1101 0.062 Uiso 1 1 calc R
C3 C 0.3760(7) 0.2780(6) 0.1920(4) 0.0620(19) Uani 1 1 d .
H3A H 0.3836 0.2485 0.2490 0.074 Uiso 1 1 calc R
C4 C 0.4028(7) 0.3711(6) 0.1773(4) 0.0577(18) Uani 1 1 d .
H4A H 0.4317 0.4219 0.2218 0.069 Uiso 1 1 calc R
C5 C 0.3788(7) 0.3871(5) 0.0874(5) 0.0594(18) Uani 1 1 d .
H5A H 0.3842 0.4496 0.0575 0.071 Uiso 1 1 calc R
C6 C 0.2955(8) 0.2733(5) -0.0431(4) 0.0625(18) Uani 1 1 d .
H6A H 0.3417 0.3263 -0.0725 0.075 Uiso 1 1 calc R
H6B H 0.1695 0.2706 -0.0648 0.075 Uiso 1 1 calc R
C7 C 0.3753(7) 0.1793(5) -0.0624(3) 0.0499(14) Uani 1 1 d .
H7A H 0.3228 0.1261 -0.0360 0.060 Uiso 1 1 calc R
H7B H 0.3480 0.1688 -0.1243 0.060 Uiso 1 1 calc R
C8 C 0.5683(7) 0.1758(4) -0.0311(3) 0.0404(12) Uani 1 1 d .
C9 C 0.6749(8) 0.1039(4) -0.0430(3) 0.0479(14) Uani 1 1 d .
H9A H 0.6395 0.0439 -0.0689 0.058 Uiso 1 1 calc R
C10 C 0.8491(7) 0.1320(4) -0.0105(3) 0.0473(14) Uani 1 1 d .
H10A H 0.9480 0.0944 -0.0121 0.057 Uiso 1 1 calc R
C11 C 0.8499(7) 0.2209(4) 0.0229(3) 0.0393(12) Uani 1 1 d .
H11A H 0.9500 0.2565 0.0475 0.047 Uiso 1 1 calc R
C12 C 0.6724(6) 0.2541(4) 0.0155(3) 0.0370(11) Uani 1 1 d .
H12A H 0.6565 0.3120 -0.0219 0.044 Uiso 1 1 calc R
C13 C 0.9697(6) 0.3247(3) 0.2506(3) 0.0337(11) Uani 1 1 d .
H13A H 1.0823 0.3492 0.2430 0.040 Uiso 1 1 calc R
H13B H 0.9602 0.3379 0.3095 0.040 Uiso 1 1 calc R
C14 C 0.9595(6) 0.2165(3) 0.2344(3) 0.0317(10) Uani 1 1 d .
H14A H 1.0198 0.1815 0.2854 0.038 Uiso 1 1 calc R
H14B H 1.0147 0.2000 0.1869 0.038 Uiso 1 1 calc R
C15 C 0.9050(7) 0.4506(4) 0.1045(4) 0.0480(14) Uani 1 1 d .
H15A H 0.9971 0.4905 0.1372 0.072 Uiso 1 1 calc R
H15B H 0.8228 0.4915 0.0664 0.072 Uiso 1 1 calc R
H15C H 0.9544 0.4037 0.0712 0.072 Uiso 1 1 calc R
C16 C 0.7595(7) 0.4893(4) 0.2427(4) 0.0446(13) Uani 1 1 d .
H16A H 0.8662 0.5263 0.2589 0.067 Uiso 1 1 calc R
H16B H 0.7249 0.4656 0.2936 0.067 Uiso 1 1 calc R
H16C H 0.6686 0.5306 0.2109 0.067 Uiso 1 1 calc R
C17 C 0.6908(7) 0.1661(4) 0.3152(3) 0.0449(13) Uani 1 1 d .
H17A H 0.7665 0.1156 0.3446 0.067 Uiso 1 1 calc R
H17B H 0.5705 0.1475 0.3111 0.067 Uiso 1 1 calc R
H17C H 0.7139 0.2264 0.3469 0.067 Uiso 1 1 calc R
C18 C 0.7310(7) 0.0583(4) 0.1742(3) 0.0441(13) Uani 1 1 d .
H18A H 0.8069 0.0203 0.2177 0.066 Uiso 1 1 calc R
H18B H 0.7721 0.0551 0.1213 0.066 Uiso 1 1 calc R
H18C H 0.6138 0.0327 0.1650 0.066 Uiso 1 1 calc R

loop_
_atom_site_aniso_label
_atom_site_aniso_U_11
_atom_site_aniso_U_22
_atom_site_aniso_U_33
_atom_site_aniso_U_23
_atom_site_aniso_U_13
_atom_site_aniso_U_12
Fe1 0.0241(3) 0.0388(4) 0.0310(4) -0.0045(3) 0.0039(3) 0.0026(3)
P1 0.0305(6) 0.0323(7) 0.0302(6) -0.0016(5) 0.0059(5) -0.0037(5)
P2 0.0288(6) 0.0301(7) 0.0339(6) 0.0020(5) 0.0055(5) 0.0030(5)
C1 0.021(2) 0.076(4) 0.043(3) -0.010(3) 0.001(2) 0.007(3)
C2 0.027(3) 0.063(4) 0.063(4) 0.014(3) 0.009(3) -0.001(3)
C3 0.029(3) 0.104(6) 0.055(4) -0.004(4) 0.013(3) 0.006(3)
C4 0.029(3) 0.080(5) 0.064(4) -0.035(4) 0.009(3) 0.004(3)
C5 0.025(3) 0.046(4) 0.108(6) 0.023(4) 0.014(3) 0.014(2)
C6 0.048(4) 0.084(5) 0.049(3) 0.005(3) -0.004(3) 0.002(3)
C7 0.051(3) 0.055(4) 0.040(3) -0.007(3) 0.000(3) -0.005(3)
C8 0.046(3) 0.045(3) 0.030(2) -0.003(2) 0.008(2) -0.001(2)
C9 0.068(4) 0.041(3) 0.035(3) -0.001(2) 0.012(3) 0.001(3)
C10 0.051(3) 0.050(4) 0.044(3) 0.002(3) 0.019(3) 0.013(3)
C11 0.039(3) 0.048(3) 0.033(2) -0.001(2) 0.012(2) 0.004(2)
C12 0.035(3) 0.050(3) 0.026(2) 0.000(2) 0.007(2) 0.003(2)
C13 0.025(2) 0.032(3) 0.041(3) 0.000(2) -0.001(2) 0.0004(19)
C14 0.030(2) 0.030(3) 0.033(2) 0.004(2) 0.0030(19) 0.005(2)
C15 0.048(3) 0.048(3) 0.050(3) 0.008(3) 0.013(3) -0.005(3)
C16 0.041(3) 0.035(3) 0.057(3) -0.010(3) 0.009(3) 0.000(2)
C17 0.050(3) 0.048(3) 0.039(3) -0.001(2) 0.015(3) -0.006(3)
C18 0.054(3) 0.034(3) 0.043(3) -0.001(2) 0.005(3) -0.011(2)

loop_
_atom_type_symbol
_atom_type_description
_atom_type_scat_dispersion_real
_atom_type_scat_dispersion_imag
_atom_type_scat_source
C C 0.0033 0.0016 'International Tables Vol C Tables 4.2.6.8 and 6.1.1.4'
H H 0.0000 0.0000 'International Tables Vol C Tables 4.2.6.8 and 6.1.1.4'
P P 0.1023 0.0942 'International Tables Vol C Tables 4.2.6.8 and 6.1.1.4'
Fe Fe 0.3463 0.8444 'International Tables Vol C Tables 4.2.6.8 and 6.1.1.4'

loop_
_geom_angle_atom_site_label_1
_geom_angle_atom_site_label_2
_geom_angle_atom_site_label_3
_geom_angle
C4 Fe1 C3 37.9(3)
C4 Fe1 C5 40.8(3)
C3 Fe1 C5 66.3(3)
C4 Fe1 C2 64.3(3)
C3 Fe1 C2 38.3(2)
C5 Fe1 C2 66.1(2)
C4 Fe1 C1 66.6(2)
C3 Fe1 C1 65.3(2)
C5 Fe1 C1 40.5(2)
C2 Fe1 C1 38.6(2)
C4 Fe1 P1 120.0(2)
C3 Fe1 P1 93.0(2)
C5 Fe1 P1 159.12(19)
C2 Fe1 P1 99.92(17)
C1 Fe1 P1 134.52(19)
C4 Fe1 P2 94.97(19)
C3 Fe1 P2 121.5(2)
C5 Fe1 P2 102.06(19)
C2 Fe1 P2 158.71(19)
C1 Fe1 P2 139.61(19)
P1 Fe1 P2 85.86(5)
C4 Fe1 C12 144.6(2)
C3 Fe1 C12 144.9(2)
C5 Fe1 C12 103.8(2)
C2 Fe1 C12 106.6(2)
C1 Fe1 C12 85.27(19)
P1 Fe1 C12 94.89(14)
P2 Fe1 C12 93.14(14)
C18 P1 C17 100.4(3)
C18 P1 C14 104.5(2)
C17 P1 C14 100.4(2)
C18 P1 Fe1 121.24(19)
C17 P1 Fe1 116.7(2)
C14 P1 Fe1 110.88(16)
C15 P2 C16 98.8(3)
C15 P2 C13 103.9(2)
C16 P2 C13 100.0(2)
C15 P2 Fe1 121.7(2)
C16 P2 Fe1 118.23(18)
C13 P2 Fe1 111.14(16)
C2 C1 C5 106.5(5)
C2 C1 C6 128.9(6)
C5 C1 C6 124.6(6)
C2 C1 Fe1 70.2(3)
C5 C1 Fe1 68.5(3)
C6 C1 Fe1 125.0(4)
C3 C2 C1 109.8(6)
C3 C2 Fe1 69.8(3)
C1 C2 Fe1 71.3(3)
C4 C3 C2 109.5(6)
C4 C3 Fe1 70.3(4)
C2 C3 Fe1 71.9(3)
C3 C4 C5 109.5(6)
C3 C4 Fe1 71.9(4)
C5 C4 Fe1 70.5(3)
C4 C5 C1 104.6(5)
C4 C5 Fe1 68.7(3)
C1 C5 Fe1 71.0(3)
C1 C6 C7 111.6(5)
C8 C7 C6 113.5(5)
C9 C8 C12 108.6(5)
C9 C8 C7 126.8(5)
C12 C8 C7 124.6(5)
C8 C9 C10 109.5(5)
C11 C10 C9 108.7(5)
C10 C11 C12 109.4(5)
C11 C12 C8 103.6(4)
C11 C12 Fe1 119.7(3)
C8 C12 Fe1 110.6(3)
C14 C13 P2 110.4(3)
C13 C14 P1 107.8(3)

loop_
_geom_bond_atom_site_label_1
_geom_bond_atom_site_label_2
_geom_bond_distance
Fe1 C4 2.060(5)
Fe1 C3 2.080(6)
Fe1 C5 2.085(5)
Fe1 C2 2.106(5)
Fe1 C1 2.120(5)
Fe1 P1 2.1674(15)
Fe1 P2 2.1776(14)
Fe1 C12 2.201(5)
P1 C18 1.818(5)
P1 C17 1.834(5)
P1 C14 1.835(5)
P2 C15 1.829(5)
P2 C16 1.832(5)
P2 C13 1.853(5)
C1 C2 1.396(8)
C1 C5 1.456(9)
C1 C6 1.491(8)
C2 C3 1.373(9)
C3 C4 1.343(10)
C4 C5 1.445(9)
C6 C7 1.516(9)
C7 C8 1.512(7)
C8 C9 1.352(8)
C8 C12 1.476(7)
C9 C10 1.428(8)
C10 C11 1.350(8)
C11 C12 1.465(7)
C13 C14 1.529(7)
